data_4023781
loop_
_publ_author_name
'John F. Tannaci'
'Masahiro Noji'
'Jennifer L. McBee'
'T. Don Tilley'

_publ_section_title
;
 9,10-Disubstituted Octafluoroanthracene Derivatives
 via Palladium-Catalyzed Cross-Coupling
;
_journal_name_full 'Journal of Organic Chemistry'
_journal_page_first 7895
_journal_page_last 7900
_journal_paper_doi 10.1021/jo8017268
_journal_volume 73
_journal_year 2008
_chemical_formula_moiety 'C24 H18 F8 Si2, 0.4(C Cl4)'
_chemical_formula_sum 'C24.4 H18 Cl1.6 F8 Si2'
_chemical_formula_weight 576.46
_chemical_name_systematic
; 
 ? 
;
_space_group_IT_number 14
_symmetry_cell_setting monoclinic
_symmetry_space_group_name_Hall '-P 2yn'
_symmetry_space_group_name_H-M 'P 1 21/n 1'
_atom_sites_solution_hydrogens geom
_atom_sites_solution_primary direct
_atom_sites_solution_secondary difmap
_audit_creation_method SHELXL-97
_cell_angle_alpha 90.00
_cell_angle_beta 98.757(7)
_cell_angle_gamma 90.00
_cell_formula_units_Z 4
_cell_length_a 7.100(3)
_cell_length_b 19.122(8)
_cell_length_c 18.911(8)
_cell_measurement_reflns_used 553
_cell_measurement_temperature 100(2)
_cell_measurement_theta_max 18.17
_cell_measurement_theta_min 3.37
_cell_volume 2537.4(19)
_computing_cell_refinement 'Bruker SMART'
_computing_data_collection 'Bruker SMART'
_computing_data_reduction 'Bruker SAINT'
_computing_molecular_graphics 'Bruker SHELXTL'
_computing_publication_material 'Bruker SHELXTL'
_computing_structure_refinement 'SHELXL-97 (Sheldrick, 1997)'
_computing_structure_solution 'SHELXS-97 (Sheldrick, 1990)'
_diffrn_ambient_temperature 100(2)
_diffrn_measured_fraction_theta_full 0.970
_diffrn_measured_fraction_theta_max 0.970
_diffrn_measurement_device_type 'CCD area detector'
_diffrn_measurement_method 'phi and omega scans'
_diffrn_radiation_monochromator graphite
_diffrn_radiation_source 'fine-focus sealed tube'
_diffrn_radiation_type MoK\a
_diffrn_radiation_wavelength 0.71073
_diffrn_reflns_av_R_equivalents 0.1462
_diffrn_reflns_av_sigmaI/netI 0.4610
_diffrn_reflns_limit_h_max 8
_diffrn_reflns_limit_h_min -4
_diffrn_reflns_limit_k_max 22
_diffrn_reflns_limit_k_min -21
_diffrn_reflns_limit_l_max 21
_diffrn_reflns_limit_l_min -22
_diffrn_reflns_number 11245
_diffrn_reflns_theta_full 24.74
_diffrn_reflns_theta_max 24.74
_diffrn_reflns_theta_min 3.38
_diffrn_standards_decay_% 0
_diffrn_standards_interval_count 0
_diffrn_standards_interval_time 0
_diffrn_standards_number 0
_exptl_absorpt_coefficient_mu 0.392
_exptl_absorpt_correction_T_max .97
_exptl_absorpt_correction_T_min .94
_exptl_absorpt_correction_type multi-scan
_exptl_absorpt_process_details 'sadabs, 2004'
_exptl_crystal_colour yellow
_exptl_crystal_density_diffrn 1.513
_exptl_crystal_density_method 'not measured'
_exptl_crystal_description block
_exptl_crystal_F_000 1184
_exptl_crystal_size_max .17
_exptl_crystal_size_mid .09
_exptl_crystal_size_min .08
_refine_diff_density_max 0.596
_refine_diff_density_min -0.606
_refine_diff_density_rms 0.062
_refine_ls_extinction_method none
_refine_ls_goodness_of_fit_ref 0.619
_refine_ls_hydrogen_treatment constr
_refine_ls_matrix_type full
_refine_ls_number_parameters 326
_refine_ls_number_reflns 4217
_refine_ls_number_restraints 0
_refine_ls_restrained_S_all 0.619
_refine_ls_R_factor_all 0.2369
_refine_ls_R_factor_gt 0.0608
_refine_ls_shift/su_max 0.003
_refine_ls_shift/su_mean 0.000
_refine_ls_structure_factor_coef Fsqd
_refine_ls_weighting_details 'calc w=1/[\s^2^(Fo^2^)+(0.0405P)^2^+0.0000P] where P=(Fo^2^+2Fc^2^)/3'
_refine_ls_weighting_scheme calc
_refine_ls_wR_factor_gt 0.1043
_refine_ls_wR_factor_ref 0.1271
_reflns_number_gt 945
_reflns_number_total 4217
_reflns_threshold_expression >2sigma(I)
_cod_data_source_file jo8017268_si_004.cif
_cod_data_source_block F8CCTMS
_cod_depositor_comments
;
The following automatic conversions were performed:
'_symmetry_cell_setting' value 'Monoclinic' changed to 'monoclinic'
according to '/home/saulius/struct/CIF-dictionaries/cif_core.dic'
dictionary named 'cif_core.dic' version 2.4.1 from 2010-06-29.

Automatic conversion script
Id: cif_fix_enum 1527 2010-12-29 10:47:43Z saulius 
;
_cod_original_sg_symbol_H-M 'P 21/n'
_cod_original_formula_sum 'C24.40 H18 Cl1.60 F8 Si2'
_cod_database_code 4023781

loop_
_symmetry_equiv_pos_as_xyz
'x, y, z'
'-x+1/2, y+1/2, -z+1/2'
'-x, -y, -z'
'x-1/2, -y-1/2, z-1/2'

loop_
_atom_site_label
_atom_site_type_symbol
_atom_site_fract_x
_atom_site_fract_y
_atom_site_fract_z
_atom_site_U_iso_or_equiv
_atom_site_adp_type
_atom_site_occupancy
_atom_site_symmetry_multiplicity
_atom_site_calc_flag
_atom_site_refinement_flags
_atom_site_disorder_assembly
_atom_site_disorder_group
Si1 Si 0.0288(3) 1.29332(11) 0.10278(11) 0.0458(7) Uani 1 1 d . . .
Si2 Si -0.0322(3) 1.40091(11) 0.79399(11) 0.0453(7) Uani 1 1 d . . .
F1 F -0.1036(6) 0.9859(2) 0.2571(2) 0.0609(13) Uani 1 1 d . . .
F2 F 0.0678(6) 1.2847(2) 0.3537(2) 0.0667(14) Uani 1 1 d . . .
F3 F -0.0404(6) 0.8219(2) 0.0793(2) 0.0622(14) Uani 1 1 d . . .
F4 F 0.0680(6) 1.4200(2) 0.3248(2) 0.0636(14) Uani 1 1 d . . .
F5 F 0.0284(6) 1.2373(2) 0.4853(2) 0.0618(14) Uani 1 1 d . . .
F6 F -0.0971(6) 0.8516(2) 0.2112(2) 0.0590(13) Uani 1 1 d . . .
F7 F -0.0686(6) 1.0906(2) 0.16920(19) 0.0585(13) Uani 1 1 d . . .
F8 F -0.0055(6) 1.32559(19) 0.5894(2) 0.0584(13) Uani 1 1 d . . .
C9 C 0.0030(9) 1.4274(3) 0.5152(5) 0.0269(19) Uani 1 1 d . . .
C10 C -0.0276(9) 1.0148(5) 0.0714(3) 0.032(2) Uani 1 1 d . . .
C11 C -0.0191(9) 1.4760(4) 0.5702(4) 0.033(2) Uani 1 1 d . . .
C2 C 0.0257(9) 1.4523(4) 0.4451(4) 0.029(2) Uani 1 1 d . . .
C13 C -0.0557(10) 1.0265(4) 0.1430(4) 0.043(2) Uani 1 1 d . . .
C14 C 0.0466(10) 1.4002(4) 0.3926(4) 0.036(2) Uani 1 1 d . . .
C15 C 0.0005(10) 1.0703(4) 0.0242(5) 0.038(2) Uani 1 1 d . . .
C16 C 0.0076(10) 1.3538(4) 0.5258(4) 0.045(2) Uani 1 1 d . . .
C17 C 0.0466(11) 1.3310(4) 0.4063(5) 0.047(2) Uani 1 1 d . . .
C18 C -0.0241(9) 0.9438(4) 0.0467(4) 0.033(2) Uani 1 1 d . . .
C19 C -0.0441(10) 0.8907(4) 0.0988(5) 0.041(2) Uani 1 1 d . . .
C20 C -0.0378(9) 1.4494(3) 0.6407(4) 0.030(2) Uani 1 1 d . . .
C21 C -0.0760(10) 0.9732(5) 0.1899(4) 0.048(2) Uani 1 1 d . . .
C22 C -0.0760(11) 0.9059(5) 0.1658(4) 0.048(2) Uani 1 1 d . . .
C23 C 0.0091(10) 1.1434(4) 0.0509(4) 0.035(2) Uani 1 1 d . . .
C34 C 0.0168(11) 1.2021(4) 0.0703(4) 0.047(2) Uani 1 1 d . . .
C25 C -0.0429(10) 1.4307(4) 0.7010(4) 0.043(2) Uani 1 1 d . . .
C26 C -0.0084(11) 1.3494(3) 0.0216(3) 0.073(3) Uani 1 1 d . . .
H26A H 0.0919 1.3411 -0.0062 0.110 Uiso 1 1 calc R . .
H26B H -0.0075 1.3976 0.0355 0.110 Uiso 1 1 calc R . .
H26C H -0.1289 1.3382 -0.0066 0.110 Uiso 1 1 calc R . .
C28 C -0.2620(10) 1.3584(3) 0.8039(3) 0.064(3) Uani 1 1 d . . .
H28A H -0.3634 1.3919 0.7940 0.096 Uiso 1 1 calc R . .
H28B H -0.2564 1.3414 0.8519 0.096 Uiso 1 1 calc R . .
H28C H -0.2850 1.3201 0.7709 0.096 Uiso 1 1 calc R . .
C30 C 0.0276(10) 1.3063(4) 0.4728(5) 0.045(2) Uani 1 1 d . . .
C31 C -0.1592(10) 1.3056(3) 0.1591(3) 0.064(2) Uani 1 1 d . . .
H31A H -0.1368 1.2747 0.1995 0.096 Uiso 1 1 calc R . .
H31B H -0.2812 1.2955 0.1316 0.096 Uiso 1 1 calc R . .
H31C H -0.1575 1.3531 0.1756 0.096 Uiso 1 1 calc R . .
C32 C 0.0057(10) 1.4797(3) 0.8511(3) 0.060(3) Uani 1 1 d . . .
H32A H 0.1253 1.5009 0.8456 0.089 Uiso 1 1 calc R . .
H32B H 0.0073 1.4667 0.9002 0.089 Uiso 1 1 calc R . .
H32C H -0.0957 1.5124 0.8371 0.089 Uiso 1 1 calc R . .
C33 C 0.1694(10) 1.3379(3) 0.8122(3) 0.066(3) Uani 1 1 d . . .
H33A H 0.2855 1.3606 0.8048 0.099 Uiso 1 1 calc R . .
H33B H 0.1458 1.2987 0.7803 0.099 Uiso 1 1 calc R . .
H33C H 0.1808 1.3219 0.8608 0.099 Uiso 1 1 calc R . .
C8 C 0.2646(9) 1.3094(3) 0.1561(3) 0.064(3) Uani 1 1 d . . .
H8A H 0.2821 1.2788 0.1968 0.096 Uiso 1 1 calc R . .
H8B H 0.2724 1.3571 0.1720 0.096 Uiso 1 1 calc R . .
H8C H 0.3622 1.3005 0.1272 0.096 Uiso 1 1 calc R . .
Cl2 Cl 0.0316(7) 0.9534(4) 0.4355(3) 0.264(3) Uani 0.80 1 d P . 1
Cl1 Cl 0.0126(7) 1.0657(3) 0.4528(4) 0.271(3) Uani 0.80 1 d P . 1
C103 C 0.0000 1.0000 0.5000 0.114(6) Uiso 0.80 2 d SP . 1

loop_
_atom_site_aniso_label
_atom_site_aniso_U_11
_atom_site_aniso_U_22
_atom_site_aniso_U_33
_atom_site_aniso_U_23
_atom_site_aniso_U_13
_atom_site_aniso_U_12
Si1 0.0495(19) 0.0444(14) 0.0449(15) -0.0033(13) 0.0116(14) -0.0027(13)
Si2 0.0551(19) 0.0460(14) 0.0380(14) 0.0018(14) 0.0180(13) -0.0073(15)
F1 0.076(4) 0.078(3) 0.034(3) 0.000(3) 0.027(2) 0.000(3)
F2 0.089(4) 0.061(3) 0.049(3) -0.009(3) 0.007(3) 0.015(3)
F3 0.073(4) 0.058(3) 0.058(3) 0.010(3) 0.015(3) 0.002(3)
F4 0.081(4) 0.060(3) 0.053(3) -0.009(3) 0.019(3) 0.006(3)
F5 0.076(4) 0.039(3) 0.066(3) 0.006(3) -0.003(3) 0.009(2)
F6 0.068(4) 0.059(3) 0.052(3) 0.015(3) 0.015(3) -0.009(3)
F7 0.070(4) 0.065(3) 0.045(3) -0.017(3) 0.023(2) -0.009(3)
F8 0.079(4) 0.047(3) 0.051(3) 0.016(3) 0.018(3) 0.008(2)
C9 0.011(5) 0.018(5) 0.051(6) 0.009(5) 0.003(4) 0.005(4)
C10 0.015(5) 0.067(6) 0.012(5) -0.012(5) -0.002(4) 0.004(4)
C11 0.014(5) 0.050(6) 0.035(5) -0.004(5) 0.003(4) 0.004(4)
C2 0.017(5) 0.036(5) 0.034(5) 0.004(5) 0.002(4) 0.004(4)
C13 0.042(6) 0.040(6) 0.045(6) -0.019(5) 0.000(5) 0.001(5)
C14 0.036(6) 0.043(6) 0.029(5) -0.004(5) 0.000(4) 0.002(5)
C15 0.023(6) 0.047(6) 0.046(6) 0.002(5) 0.014(5) 0.000(4)
C16 0.042(6) 0.054(6) 0.039(6) 0.006(6) 0.008(5) -0.002(5)
C17 0.043(6) 0.043(6) 0.052(7) -0.007(6) 0.001(5) 0.009(5)
C18 0.027(6) 0.038(6) 0.034(5) 0.007(5) 0.002(4) 0.004(4)
C19 0.024(6) 0.038(6) 0.059(6) -0.010(6) 0.002(5) -0.001(4)
C20 0.012(5) 0.040(5) 0.034(5) -0.011(5) -0.007(4) -0.009(4)
C21 0.038(6) 0.076(7) 0.031(6) -0.002(6) 0.013(5) 0.009(5)
C22 0.045(6) 0.065(7) 0.034(6) 0.008(6) 0.012(5) -0.001(6)
C23 0.025(6) 0.054(6) 0.030(5) 0.018(5) 0.011(4) 0.005(5)
C34 0.033(6) 0.044(5) 0.064(6) -0.016(5) 0.004(4) -0.012(5)
C25 0.049(6) 0.046(5) 0.037(5) 0.006(5) 0.016(5) 0.000(4)
C26 0.110(8) 0.073(6) 0.038(5) 0.002(5) 0.015(5) 0.026(6)
C28 0.085(7) 0.069(6) 0.038(5) 0.011(4) 0.009(5) -0.027(5)
C30 0.038(6) 0.032(6) 0.061(6) 0.000(6) -0.003(5) 0.006(5)
C31 0.059(7) 0.078(6) 0.061(5) -0.013(5) 0.024(5) -0.011(5)
C32 0.082(7) 0.053(5) 0.046(5) 0.003(5) 0.015(5) -0.011(5)
C33 0.075(7) 0.082(6) 0.042(5) 0.008(5) 0.016(5) 0.029(5)
C8 0.057(7) 0.044(5) 0.085(6) -0.004(5) -0.004(5) 0.000(5)
Cl2 0.181(6) 0.382(9) 0.234(6) -0.122(7) 0.047(5) 0.114(5)
Cl1 0.183(6) 0.299(7) 0.312(8) 0.159(7) -0.027(5) -0.121(5)

loop_
_atom_type_symbol
_atom_type_description
_atom_type_scat_dispersion_real
_atom_type_scat_dispersion_imag
_atom_type_scat_source
C C 0.0033 0.0016 'International Tables Vol C Tables 4.2.6.8 and 6.1.1.4'
H H 0.0000 0.0000 'International Tables Vol C Tables 4.2.6.8 and 6.1.1.4'
F F 0.0171 0.0103 'International Tables Vol C Tables 4.2.6.8 and 6.1.1.4'
Si Si 0.0817 0.0704 'International Tables Vol C Tables 4.2.6.8 and 6.1.1.4'
Cl Cl 0.1484 0.1585 'International Tables Vol C Tables 4.2.6.8 and 6.1.1.4'

loop_
_geom_angle_atom_site_label_1
_geom_angle_atom_site_label_2
_geom_angle_atom_site_label_3
_geom_angle
_geom_angle_site_symmetry_1
_geom_angle_site_symmetry_3
_geom_angle_publ_flag
C8 Si1 C31 109.8(3) . . ?
C8 Si1 C34 109.3(3) . . ?
C31 Si1 C34 108.2(3) . . ?
C8 Si1 C26 111.0(3) . . ?
C31 Si1 C26 112.3(3) . . ?
C34 Si1 C26 106.0(3) . . ?
C25 Si2 C32 106.7(3) . . ?
C25 Si2 C28 108.8(3) . . ?
C32 Si2 C28 110.5(3) . . ?
C25 Si2 C33 107.2(3) . . ?
C32 Si2 C33 112.3(3) . . ?
C28 Si2 C33 111.1(3) . . ?
C11 C9 C16 123.2(8) . . ?
C11 C9 C2 119.9(6) . . ?
C16 C9 C2 116.9(8) . . ?
C13 C10 C15 122.4(9) . . ?
C13 C10 C18 118.2(8) . . ?
C15 C10 C18 119.4(6) . . ?
C2 C11 C9 119.5(7) 3_586 . ?
C2 C11 C20 122.0(7) 3_586 . ?
C9 C11 C20 118.5(7) . . ?
C11 C2 C14 122.8(8) 3_586 . ?
C11 C2 C9 120.6(7) 3_586 . ?
C14 C2 C9 116.6(7) . . ?
F7 C13 C21 115.0(8) . . ?
F7 C13 C10 122.0(8) . . ?
C21 C13 C10 123.0(7) . . ?
C17 C14 F4 117.0(8) . . ?
C17 C14 C2 123.2(7) . . ?
F4 C14 C2 119.8(7) . . ?
C18 C15 C10 120.3(7) 3_575 . ?
C18 C15 C23 120.1(8) 3_575 . ?
C10 C15 C23 119.5(8) . . ?
F8 C16 C30 114.8(7) . . ?
F8 C16 C9 121.6(8) . . ?
C30 C16 C9 123.6(7) . . ?
C14 C17 F2 119.8(8) . . ?
C14 C17 C30 121.1(8) . . ?
F2 C17 C30 119.1(8) . . ?
C15 C18 C10 120.2(7) 3_575 . ?
C15 C18 C19 123.9(8) 3_575 . ?
C10 C18 C19 115.9(8) . . ?
C22 C19 F3 118.2(9) . . ?
C22 C19 C18 122.5(8) . . ?
F3 C19 C18 119.2(8) . . ?
C25 C20 C11 175.1(8) . . ?
F1 C21 C22 119.7(8) . . ?
F1 C21 C13 121.7(8) . . ?
C22 C21 C13 118.6(7) . . ?
C19 C22 C21 121.6(8) . . ?
C19 C22 F6 118.2(9) . . ?
C21 C22 F6 120.1(8) . . ?
C34 C23 C15 178.2(9) . . ?
C23 C34 Si1 178.7(8) . . ?
C20 C25 Si2 175.9(7) . . ?
Si1 C26 H26A 109.5 . . ?
Si1 C26 H26B 109.5 . . ?
H26A C26 H26B 109.5 . . ?
Si1 C26 H26C 109.5 . . ?
H26A C26 H26C 109.5 . . ?
H26B C26 H26C 109.5 . . ?
Si2 C28 H28A 109.5 . . ?
Si2 C28 H28B 109.5 . . ?
H28A C28 H28B 109.5 . . ?
Si2 C28 H28C 109.5 . . ?
H28A C28 H28C 109.5 . . ?
H28B C28 H28C 109.5 . . ?
F5 C30 C17 120.2(8) . . ?
F5 C30 C16 121.2(8) . . ?
C17 C30 C16 118.5(7) . . ?
Si1 C31 H31A 109.5 . . ?
Si1 C31 H31B 109.5 . . ?
H31A C31 H31B 109.5 . . ?
Si1 C31 H31C 109.5 . . ?
H31A C31 H31C 109.5 . . ?
H31B C31 H31C 109.5 . . ?
Si2 C32 H32A 109.5 . . ?
Si2 C32 H32B 109.5 . . ?
H32A C32 H32B 109.5 . . ?
Si2 C32 H32C 109.5 . . ?
H32A C32 H32C 109.5 . . ?
H32B C32 H32C 109.5 . . ?
Si2 C33 H33A 109.5 . . ?
Si2 C33 H33B 109.5 . . ?
H33A C33 H33B 109.5 . . ?
Si2 C33 H33C 109.5 . . ?
H33A C33 H33C 109.5 . . ?
H33B C33 H33C 109.5 . . ?
Si1 C8 H8A 109.5 . . ?
Si1 C8 H8B 109.5 . . ?
H8A C8 H8B 109.5 . . ?
Si1 C8 H8C 109.5 . . ?
H8A C8 H8C 109.5 . . ?
H8B C8 H8C 109.5 . . ?
C103 Cl2 Cl1 45.40(19) . . ?
C103 Cl2 Cl1 44.53(18) . 3_576 ?
Cl1 Cl2 Cl1 89.9(3) . 3_576 ?
C103 Cl1 Cl2 45.47(18) . . ?
C103 Cl1 Cl2 44.60(18) . 3_576 ?
Cl2 Cl1 Cl2 90.1(3) . 3_576 ?
Cl1 C103 Cl1 180.0(4) 3_576 . ?
Cl1 C103 Cl2 89.1(2) 3_576 3_576 ?
Cl1 C103 Cl2 90.9(2) . 3_576 ?
Cl1 C103 Cl2 90.9(2) 3_576 . ?
Cl1 C103 Cl2 89.1(2) . . ?
Cl2 C103 Cl2 180.000(3) 3_576 . ?

loop_
_geom_bond_atom_site_label_1
_geom_bond_atom_site_label_2
_geom_bond_distance
_geom_bond_site_symmetry_2
_geom_bond_publ_flag
Si1 C8 1.844(6) . ?
Si1 C31 1.846(6) . ?
Si1 C34 1.846(7) . ?
Si1 C26 1.858(6) . ?
Si2 C25 1.839(7) . ?
Si2 C32 1.849(6) . ?
Si2 C28 1.857(7) . ?
Si2 C33 1.862(6) . ?
F1 C21 1.336(7) . ?
F2 C17 1.357(7) . ?
F3 C19 1.366(7) . ?
F4 C14 1.368(7) . ?
F5 C30 1.340(7) . ?
F6 C22 1.371(8) . ?
F7 C13 1.330(7) . ?
F8 C16 1.333(7) . ?
C9 C11 1.421(8) . ?
C9 C16 1.422(8) . ?
C9 C2 1.441(8) . ?
C10 C13 1.416(8) . ?
C10 C15 1.421(9) . ?
C10 C18 1.437(8) . ?
C11 C2 1.401(8) 3_586 ?
C11 C20 1.451(8) . ?
C2 C11 1.401(8) 3_586 ?
C2 C14 1.429(8) . ?
C13 C21 1.373(9) . ?
C14 C17 1.349(9) . ?
C15 C18 1.402(8) 3_575 ?
C15 C23 1.483(9) . ?
C16 C30 1.376(9) . ?
C17 C30 1.369(9) . ?
C18 C15 1.402(8) 3_575 ?
C18 C19 1.437(8) . ?
C19 C22 1.354(8) . ?
C20 C25 1.201(8) . ?
C21 C22 1.365(9) . ?
C23 C34 1.181(8) . ?
C26 H26A 0.9600 . ?
C26 H26B 0.9600 . ?
C26 H26C 0.9600 . ?
C28 H28A 0.9600 . ?
C28 H28B 0.9600 . ?
C28 H28C 0.9600 . ?
C31 H31A 0.9600 . ?
C31 H31B 0.9600 . ?
C31 H31C 0.9600 . ?
C32 H32A 0.9600 . ?
C32 H32B 0.9600 . ?
C32 H32C 0.9600 . ?
C33 H33A 0.9600 . ?
C33 H33B 0.9600 . ?
C33 H33C 0.9600 . ?
C8 H8A 0.9600 . ?
C8 H8B 0.9600 . ?
C8 H8C 0.9600 . ?
Cl2 C103 1.554(4) . ?
Cl2 Cl1 2.180(6) . ?
Cl2 Cl1 2.213(6) 3_576 ?
Cl1 C103 1.552(5) . ?
Cl1 Cl2 2.213(6) 3_576 ?
C103 Cl1 1.552(5) 3_576 ?
C103 Cl2 1.554(4) 3_576 ?

loop_
_geom_torsion_atom_site_label_1
_geom_torsion_atom_site_label_2
_geom_torsion_atom_site_label_3
_geom_torsion_atom_site_label_4
_geom_torsion
_geom_torsion_site_symmetry_1
_geom_torsion_site_symmetry_2
_geom_torsion_site_symmetry_3
_geom_torsion_site_symmetry_4
_geom_torsion_publ_flag
C16 C9 C11 C2 -178.8(6) . . . 3_586 ?
C2 C9 C11 C2 2.4(11) . . . 3_586 ?
C16 C9 C11 C20 0.0(10) . . . . ?
C2 C9 C11 C20 -178.8(6) . . . . ?
C11 C9 C2 C11 -2.4(11) . . . 3_586 ?
C16 C9 C2 C11 178.7(6) . . . 3_586 ?
C11 C9 C2 C14 -179.8(6) . . . . ?
C16 C9 C2 C14 1.3(9) . . . . ?
C15 C10 C13 F7 4.0(10) . . . . ?
C18 C10 C13 F7 -177.2(6) . . . . ?
C15 C10 C13 C21 -177.5(7) . . . . ?
C18 C10 C13 C21 1.3(11) . . . . ?
C11 C2 C14 C17 -177.7(7) 3_586 . . . ?
C9 C2 C14 C17 -0.3(10) . . . . ?
C11 C2 C14 F4 2.4(10) 3_586 . . . ?
C9 C2 C14 F4 179.7(6) . . . . ?
C13 C10 C15 C18 -178.8(6) . . . 3_575 ?
C18 C10 C15 C18 2.4(11) . . . 3_575 ?
C13 C10 C15 C23 2.6(10) . . . . ?
C18 C10 C15 C23 -176.2(6) . . . . ?
C11 C9 C16 F8 -1.2(11) . . . . ?
C2 C9 C16 F8 177.6(6) . . . . ?
C11 C9 C16 C30 179.6(7) . . . . ?
C2 C9 C16 C30 -1.6(11) . . . . ?
F4 C14 C17 F2 0.2(10) . . . . ?
C2 C14 C17 F2 -179.8(6) . . . . ?
F4 C14 C17 C30 179.4(7) . . . . ?
C2 C14 C17 C30 -0.5(12) . . . . ?
C13 C10 C18 C15 178.7(6) . . . 3_575 ?
C15 C10 C18 C15 -2.4(11) . . . 3_575 ?
C13 C10 C18 C19 -1.9(9) . . . . ?
C15 C10 C18 C19 177.0(7) . . . . ?
C15 C18 C19 C22 -176.7(7) 3_575 . . . ?
C10 C18 C19 C22 3.9(10) . . . . ?
C15 C18 C19 F3 0.0(10) 3_575 . . . ?
C10 C18 C19 F3 -179.4(6) . . . . ?
C2 C11 C20 C25 -51(10) 3_586 . . . ?
C9 C11 C20 C25 130(9) . . . . ?
F7 C13 C21 F1 -1.0(11) . . . . ?
C10 C13 C21 F1 -179.6(6) . . . . ?
F7 C13 C21 C22 176.1(7) . . . . ?
C10 C13 C21 C22 -2.5(12) . . . . ?
F3 C19 C22 C21 178.0(7) . . . . ?
C18 C19 C22 C21 -5.4(12) . . . . ?
F3 C19 C22 F6 1.9(10) . . . . ?
C18 C19 C22 F6 178.6(6) . . . . ?
F1 C21 C22 C19 -178.4(7) . . . . ?
C13 C21 C22 C19 4.5(12) . . . . ?
F1 C21 C22 F6 -2.4(11) . . . . ?
C13 C21 C22 F6 -179.6(6) . . . . ?
C18 C15 C23 C34 1(28) 3_575 . . . ?
C10 C15 C23 C34 179(100) . . . . ?
C15 C23 C34 Si1 -171(18) . . . . ?
C8 Si1 C34 C23 69(35) . . . . ?
C31 Si1 C34 C23 -51(35) . . . . ?
C26 Si1 C34 C23 -172(35) . . . . ?
C11 C20 C25 Si2 -56(17) . . . . ?
C32 Si2 C25 C20 94(10) . . . . ?
C28 Si2 C25 C20 -147(10) . . . . ?
C33 Si2 C25 C20 -27(10) . . . . ?
C14 C17 C30 F5 -179.8(6) . . . . ?
F2 C17 C30 F5 -0.6(12) . . . . ?
C14 C17 C30 C16 0.3(12) . . . . ?
F2 C17 C30 C16 179.5(6) . . . . ?
F8 C16 C30 F5 1.7(10) . . . . ?
C9 C16 C30 F5 -179.0(7) . . . . ?
F8 C16 C30 C17 -178.5(7) . . . . ?
C9 C16 C30 C17 0.8(12) . . . . ?
Cl1 Cl2 Cl1 C103 0.000(3) 3_576 . . . ?
C103 Cl2 Cl1 Cl2 0.000(3) . . . 3_576 ?
Cl1 Cl2 Cl1 Cl2 0.0 3_576 . . 3_576 ?
Cl2 Cl1 C103 Cl1 -18.3(15) . . . 3_576 ?
Cl2 Cl1 C103 Cl1 161.7(15) 3_576 . . 3_576 ?
Cl2 Cl1 C103 Cl2 180.000(4) . . . 3_576 ?
Cl2 Cl1 C103 Cl2 180.000(4) 3_576 . . . ?
Cl1 Cl2 C103 Cl1 180.000(4) . . . 3_576 ?
Cl1 Cl2 C103 Cl1 180.000(4) 3_576 . . . ?
Cl1 Cl2 C103 Cl2 -14(100) . . . 3_576 ?
Cl1 Cl2 C103 Cl2 166(100) 3_576 . . 3_576 ?
